data_4510867
loop_
_publ_author_name
'Su, Kongzhao'
'Jiang, Feilong'
'Qian, Jinjie'
'Gai, Yanli'
'Wu, Mingyan'
'Bawaked, Salem M.'
'Mokhtar, Mohamed'
'AL-Thabaiti, Shaeel A.'
'Hong, Maochun'

_publ_section_title
;
 Generalized Synthesis of Calixarene-Based High-Nuclearity M4nNanocages (M
 = Ni or Co;n= 2--6)
;
_journal_issue 6
_journal_name_full 'Crystal Growth &amp; Design'
_journal_page_first 3116
_journal_paper_doi 10.1021/cg5003836
_journal_volume 14
_journal_year 2014
_chemical_formula_sum 'C212 H236 Na4 Ni16 O80 P8 S16'
_chemical_formula_weight 5855.98
_chemical_name_systematic
; 
 ? 
;
_space_group_IT_number 142
_symmetry_cell_setting tetragonal
_symmetry_space_group_name_Hall '-I 4bd 2c'
_symmetry_space_group_name_H-M 'I 41/a c d :2'
_atom_sites_solution_hydrogens geom
_atom_sites_solution_primary direct
_atom_sites_solution_secondary difmap
_audit_creation_method SHELXL-97
_cell_angle_alpha 90.00
_cell_angle_beta 90.00
_cell_angle_gamma 90.00
_cell_formula_units_Z 8
_cell_length_a 30.8006(3)
_cell_length_b 30.8006(3)
_cell_length_c 63.5696(12)
_cell_measurement_temperature 120(2)
_cell_volume 60307.0(14)
_computing_structure_refinement 'SHELXL-97 (Sheldrick, 1997)'
_computing_structure_solution 'SHELXS-97 (Sheldrick, 1990)'
_diffrn_ambient_temperature 120(2)
_diffrn_measured_fraction_theta_full 0.999
_diffrn_measured_fraction_theta_max 0.999
_diffrn_measurement_device_type 'Saturn724+ (2x2 bin mode)'
_diffrn_measurement_method CCD_Profile_fitting
_diffrn_radiation_monochromator graphite
_diffrn_radiation_source 'fine-focus sealed tube'
_diffrn_radiation_type MoK\a
_diffrn_radiation_wavelength 0.71073
_diffrn_reflns_av_R_equivalents 0.0564
_diffrn_reflns_av_sigmaI/netI 0.0295
_diffrn_reflns_limit_h_max 39
_diffrn_reflns_limit_h_min -39
_diffrn_reflns_limit_k_max 39
_diffrn_reflns_limit_k_min -39
_diffrn_reflns_limit_l_max 78
_diffrn_reflns_limit_l_min -82
_diffrn_reflns_number 235092
_diffrn_reflns_theta_full 27.47
_diffrn_reflns_theta_max 27.47
_diffrn_reflns_theta_min 2.14
_exptl_absorpt_coefficient_mu 1.201
_exptl_absorpt_correction_T_max 0.7534
_exptl_absorpt_correction_T_min 0.7146
_exptl_absorpt_correction_type multi-scan
_exptl_crystal_colour green
_exptl_crystal_density_diffrn 1.272
_exptl_crystal_density_method 'not measured'
_exptl_crystal_description block
_exptl_crystal_F_000 23488
_exptl_crystal_size_max 0.30
_exptl_crystal_size_mid 0.25
_exptl_crystal_size_min 0.25
_platon_squeeze_details
;

SQUEEZE removed four disordered CH3OH and sixteen disordered DMF
molecules per formula unit. This valueis calculated based upon
volume/count_electrons analysis and elemental analyses.
See ref: a) Y. F. Bi, X. T. Wang, W. P. Liao, X. F. Wang, X. W. Wang,
H. J. Zhang and S. Gao, J. Am. Chem. Soc. 2009, 131, 11650;
b)Y. F. Bi, S. C. Du and W. P. Liao, Chem. Commun., 2011, 47, 4724.
(c) Dolomanov, O. V.; Cordes, D. B.; Champness, N. R.; Blake, A. J.; 
Hanton, L. R.; Jameson, G. B.; Schr?der M.; and Wilson, C.; Chem. Commun.
,2004, 40, 642.
;
_refine_diff_density_max 1.765
_refine_diff_density_min -0.955
_refine_diff_density_rms 0.094
_refine_ls_extinction_method none
_refine_ls_goodness_of_fit_ref 1.065
_refine_ls_hydrogen_treatment mixed
_refine_ls_matrix_type full
_refine_ls_number_parameters 722
_refine_ls_number_reflns 17256
_refine_ls_number_restraints 6
_refine_ls_restrained_S_all 1.068
_refine_ls_R_factor_all 0.0753
_refine_ls_R_factor_gt 0.0723
_refine_ls_shift/su_max 0.002
_refine_ls_shift/su_mean 0.000
_refine_ls_structure_factor_coef Fsqd
_refine_ls_weighting_details 'calc w=1/[\s^2^(Fo^2^)+(0.1334P)^2^+197.5549P] where P=(Fo^2^+2Fc^2^)/3'
_refine_ls_weighting_scheme calc
_refine_ls_wR_factor_gt 0.2183
_refine_ls_wR_factor_ref 0.2224
_reflns_number_gt 16745
_reflns_number_total 17256
_reflns_threshold_expression >2sigma(I)
_cod_data_source_file cg5003836_si_002.cif
_cod_data_source_block c:compound5
_cod_depositor_comments
;
The following automatic conversions were performed:

'_exptl_absorpt_correction_type' value 'Multi-scan' changed to
'multi-scan' according to
/usr/data/users/saulius/crontab/automatic-downloads/rss-feeds/ACS/lib/dictionaries/cif_core.dic
dictionary named 'cif_core.dic' version 2.4.2 from 2011-04-26.

Automatic conversion script
Id: cif_fix_values 2281 2013-09-26 08:29:07Z andrius 

 Adding full bibliography for 4510863--4510870.cif.
;
_cod_original_sg_symbol_H-M I41/acd
_cod_original_formula_sum 'C212 H236  Na4 Ni16 O80 P8 S16'
_cod_database_code 4510867

loop_
_symmetry_equiv_pos_as_xyz
'x, y, z'
'-y+1/4, x+3/4, z+1/4'
'-x, -y+1/2, z'
'y+1/4, -x+1/4, z+3/4'
'x, -y, -z+1/2'
'-x+1/2, y, -z'
'y+3/4, x+1/4, -z+1/4'
'-y+1/4, -x+1/4, -z+1/4'
'x+1/2, y+1/2, z+1/2'
'-y+3/4, x+5/4, z+3/4'
'-x+1/2, -y+1, z+1/2'
'y+3/4, -x+3/4, z+5/4'
'x+1/2, -y+1/2, -z+1'
'-x+1, y+1/2, -z+1/2'
'y+5/4, x+3/4, -z+3/4'
'-y+3/4, -x+3/4, -z+3/4'
'-x, -y, -z'
'y-1/4, -x-3/4, -z-1/4'
'x, y-1/2, -z'
'-y-1/4, x-1/4, -z-3/4'
'-x, y, z-1/2'
'x-1/2, -y, z'
'-y-3/4, -x-1/4, z-1/4'
'y-1/4, x-1/4, z-1/4'
'-x+1/2, -y+1/2, -z+1/2'
'y+1/4, -x-1/4, -z+1/4'
'x+1/2, y, -z+1/2'
'-y+1/4, x+1/4, -z-1/4'
'-x+1/2, y+1/2, z'
'x, -y+1/2, z+1/2'
'-y-1/4, -x+1/4, z+1/4'
'y+1/4, x+1/4, z+1/4'

loop_
_atom_site_label
_atom_site_type_symbol
_atom_site_fract_x
_atom_site_fract_y
_atom_site_fract_z
_atom_site_U_iso_or_equiv
_atom_site_adp_type
_atom_site_occupancy
_atom_site_symmetry_multiplicity
_atom_site_calc_flag
_atom_site_refinement_flags
Ni1 Ni 0.989066(16) 0.698095(17) 0.046512(8) 0.03564(14) Uani 1 1 d .
P1 P 1.08522(3) 0.73110(4) 0.055551(17) 0.0367(2) Uani 1 1 d .
Na1 Na 0.95859(6) 0.62373(6) 0.15262(3) 0.0482(4) Uani 1 1 d .
O1 O 1.01927(10) 0.63645(10) 0.04589(4) 0.0398(6) Uani 1 1 d .
C1 C 1.03044(13) 0.60994(15) 0.03097(7) 0.0411(9) Uani 1 1 d .
Ni2 Ni 1.046545(17) 0.643259(17) 0.074778(8) 0.03641(14) Uani 1 1 d .
P2 P 1.05584(3) 0.64253(3) 0.124199(16) 0.0358(2) Uani 1 1 d .
O2 O 1.00894(10) 0.59193(9) 0.08616(5) 0.0405(6) Uani 1 1 d .
C2 C 1.01597(13) 0.61574(15) 0.00980(7) 0.0410(9) Uani 1 1 d .
Ni3 Ni 0.966374(17) 0.629480(17) 0.101363(8) 0.03655(14) Uani 1 1 d .
O3 O 0.92039(9) 0.61148(10) 0.07925(5) 0.0410(6) Uani 1 1 d .
C53 C 0.8821(5) 0.5501(4) 0.1709(2) 0.188(7) Uani 1 1 d .
H53A H 0.8584 0.5667 0.1772 0.282 Uiso 1 1 calc R
H53B H 0.8865 0.5231 0.1788 0.282 Uiso 1 1 calc R
H53C H 0.8748 0.5430 0.1563 0.282 Uiso 1 1 calc R
C3 C 1.02850(15) 0.58829(17) -0.00648(7) 0.0476(10) Uani 1 1 d .
H3 H 1.0181 0.5940 -0.0203 0.057 Uiso 1 1 calc R
Ni4 Ni 0.914661(17) 0.677330(17) 0.075460(8) 0.03679(14) Uani 1 1 d .
O4 O 0.93052(9) 0.66863(10) 0.04477(4) 0.0390(6) Uani 1 1 d .
C10B C 1.1228(5) 0.5227(5) -0.0215(3) 0.083(4) Uiso 0.50 1 d P
C4 C 1.05563(16) 0.55283(16) -0.00336(8) 0.0500(11) Uani 1 1 d .
S1 S 0.98152(3) 0.65911(4) 0.002588(16) 0.0419(2) Uani 1 1 d .
O5 O 0.98636(9) 0.67931(9) 0.07886(4) 0.0356(6) Uani 1 1 d .
C5 C 1.06953(16) 0.54566(15) 0.01694(8) 0.0478(10) Uani 1 1 d .
H5 H 1.0878 0.5214 0.0197 0.057 Uiso 1 1 calc R
S2 S 1.08255(4) 0.55845(4) 0.058062(17) 0.0433(2) Uani 1 1 d .
O6 O 0.99324(10) 0.69811(10) 0.01439(5) 0.0428(7) Uani 1 1 d .
C6 C 1.05780(15) 0.57280(15) 0.03374(7) 0.0443(9) Uani 1 1 d .
O7 O 0.98373(11) 0.66308(12) -0.01988(5) 0.0515(8) Uani 1 1 d .
C7 C 1.0703(2) 0.52316(19) -0.02157(9) 0.0625(14) Uani 1 1 d .
O8 O 1.09404(10) 0.59787(10) 0.06935(5) 0.0448(7) Uani 1 1 d .
C8A C 1.0855(7) 0.5542(7) -0.0407(4) 0.121(6) Uiso 0.50 1 d P
S4 S 0.83694(3) 0.63394(4) 0.055281(19) 0.0469(3) Uani 1 1 d .
O9 O 1.11792(12) 0.52984(12) 0.05323(6) 0.0547(8) Uani 1 1 d .
C9A C 1.0283(7) 0.5072(7) -0.0337(3) 0.111(6) Uiso 0.50 1 d P
S3 S 0.93634(4) 0.53682(4) 0.109726(18) 0.0465(3) Uani 1 1 d .
O10 O 0.94431(11) 0.57891(10) 0.11969(5) 0.0448(7) Uani 1 1 d .
O19 O 0.90357(10) 0.74000(10) 0.07417(5) 0.0421(6) Uani 1 1 d .
C10A C 1.1074(8) 0.4935(8) -0.0162(4) 0.131(7) Uiso 0.50 1 d P
O11 O 0.92469(14) 0.50236(12) 0.12376(6) 0.0613(9) Uani 1 1 d .
O18 O 0.91998(9) 0.67517(9) 0.10802(4) 0.0390(6) Uani 1 1 d .
C11 C 1.01178(15) 0.55004(14) 0.08496(7) 0.0425(9) Uani 1 1 d .
O12 O 0.85055(10) 0.66975(11) 0.06863(5) 0.0462(7) Uani 1 1 d .
C12 C 1.04490(17) 0.52876(15) 0.07333(7) 0.0472(10) Uani 1 1 d .
O13 O 0.79173(10) 0.63220(14) 0.05021(6) 0.0602(9) Uani 1 1 d .
C13 C 1.05153(19) 0.48418(17) 0.07411(8) 0.0578(13) Uani 1 1 d .
H13 H 1.0749 0.4720 0.0664 0.069 Uiso 1 1 calc R
O14 O 1.03923(9) 0.74061(10) 0.04779(5) 0.0395(6) Uani 1 1 d .
C14 C 1.0250(2) 0.45677(16) 0.08586(9) 0.0635(14) Uani 1 1 d .
O15 O 1.09023(10) 0.68414(10) 0.06174(5) 0.0434(7) Uani 1 1 d .
C15 C 0.9903(2) 0.47605(16) 0.09578(8) 0.0592(13) Uani 1 1 d .
H15 H 0.9704 0.4581 0.1031 0.071 Uiso 1 1 calc R
O16 O 1.07117(10) 0.65952(10) 0.10316(5) 0.0409(6) Uani 1 1 d .
C16 C 0.98297(17) 0.52086(15) 0.09559(7) 0.0480(10) Uani 1 1 d .
O17 O 1.00662(10) 0.64123(10) 0.12555(5) 0.0429(7) Uani 1 1 d .
C17 C 1.0335(5) 0.4085(3) 0.08764(19) 0.139(2) Uani 1 1 d .
C18 C 1.0334(4) 0.3876(3) 0.06623(18) 0.139(2) Uani 1 1 d .
H18A H 1.0391 0.3565 0.0677 0.209 Uiso 1 1 calc R
H18B H 1.0560 0.4009 0.0575 0.209 Uiso 1 1 calc R
H18C H 1.0050 0.3920 0.0596 0.209 Uiso 1 1 calc R
C9B C 1.0594(4) 0.4745(4) -0.0153(2) 0.072(3) Uiso 0.50 1 d P
C19 C 1.0829(4) 0.4031(3) 0.09540(18) 0.139(2) Uani 1 1 d .
H19A H 1.0872 0.4197 0.1084 0.209 Uiso 1 1 calc R
H19B H 1.1026 0.4139 0.0845 0.209 Uiso 1 1 calc R
H19C H 1.0890 0.3723 0.0981 0.209 Uiso 1 1 calc R
O21 O 0.9190(3) 0.5739(3) 0.17132(13) 0.160(3) Uani 1 1 d U
C20 C 1.0029(4) 0.3859(3) 0.10146(17) 0.139(2) Uani 1 1 d .
H20A H 1.0132 0.3876 0.1160 0.209 Uiso 1 1 calc R
H20B H 1.0008 0.3554 0.0972 0.209 Uiso 1 1 calc R
H20C H 0.9743 0.3996 0.1004 0.209 Uiso 1 1 calc R
C21 C 0.89028(15) 0.58187(15) 0.07997(7) 0.0439(10) Uani 1 1 d .
C22 C 0.89323(17) 0.54365(16) 0.09181(8) 0.0500(11) Uani 1 1 d .
C23 C 0.86171(19) 0.51113(18) 0.09129(9) 0.0612(13) Uani 1 1 d .
H23 H 0.8658 0.4857 0.0995 0.073 Uiso 1 1 calc R
C24 C 0.8248(2) 0.5149(2) 0.07923(9) 0.0654(15) Uani 1 1 d .
C25 C 0.81976(17) 0.55297(18) 0.06794(9) 0.0575(13) Uani 1 1 d .
H25 H 0.7944 0.5568 0.0596 0.069 Uiso 1 1 calc R
C26 C 0.85073(15) 0.58583(15) 0.06836(7) 0.0469(10) Uani 1 1 d .
C27 C 0.7905(5) 0.4795(5) 0.0790(2) 0.176(3) Uani 1 1 d .
C28 C 0.7999(4) 0.4413(4) 0.0907(2) 0.176(3) Uani 1 1 d .
H28A H 0.7727 0.4278 0.0953 0.264 Uiso 1 1 calc R
H28B H 0.8174 0.4489 0.1030 0.264 Uiso 1 1 calc R
H28C H 0.8161 0.4209 0.0818 0.264 Uiso 1 1 calc R
C29 C 0.7492(4) 0.4980(4) 0.0890(2) 0.176(3) Uani 1 1 d .
H29A H 0.7547 0.5278 0.0937 0.264 Uiso 1 1 calc R
H29B H 0.7408 0.4800 0.1010 0.264 Uiso 1 1 calc R
H29C H 0.7257 0.4980 0.0785 0.264 Uiso 1 1 calc R
C30 C 0.7736(4) 0.4717(4) 0.0582(2) 0.176(3) Uani 1 1 d .
H30A H 0.7465 0.4552 0.0593 0.264 Uiso 1 1 calc R
H30B H 0.7948 0.4550 0.0501 0.264 Uiso 1 1 calc R
H30C H 0.7681 0.4995 0.0512 0.264 Uiso 1 1 calc R
C31 C 0.90949(13) 0.64988(14) 0.02936(7) 0.0393(8) Uani 1 1 d .
C32 C 0.86619(14) 0.63452(15) 0.03144(7) 0.0443(9) Uani 1 1 d .
C33 C 0.84304(15) 0.61817(16) 0.01421(8) 0.0490(10) Uani 1 1 d .
H33 H 0.8140 0.6088 0.0163 0.059 Uiso 1 1 calc R
C34 C 0.86048(15) 0.61505(17) -0.00565(8) 0.0508(11) Uani 1 1 d .
C35 C 0.90403(16) 0.62738(17) -0.00774(7) 0.0498(11) Uani 1 1 d .
H35 H 0.9179 0.6242 -0.0210 0.060 Uiso 1 1 calc R
C36 C 0.92754(13) 0.64408(15) 0.00904(7) 0.0415(9) Uani 1 1 d .
C37 C 0.83419(17) 0.5999(2) -0.02492(9) 0.0673(16) Uani 1 1 d .
C38A C 0.7871(4) 0.5928(4) -0.02022(18) 0.058(2) Uiso 0.50 1 d P
C39A C 0.8539(4) 0.5576(4) -0.03360(18) 0.054(2) Uiso 0.50 1 d P
C40A C 0.8356(4) 0.6385(4) -0.0422(2) 0.067(3) Uiso 0.50 1 d P
C41 C 1.07761(19) 0.58932(16) 0.12761(8) 0.0535(12) Uani 1 1 d .
C42 C 1.0548(3) 0.5546(2) 0.13499(13) 0.0817(19) Uani 1 1 d .
H42 H 1.0247 0.5578 0.1378 0.098 Uiso 1 1 calc R
C43 C 1.0747(4) 0.5136(3) 0.13859(19) 0.126(4) Uani 1 1 d .
H43 H 1.0588 0.4901 0.1444 0.151 Uiso 1 1 calc R
C44 C 1.1182(4) 0.5091(3) 0.1334(2) 0.144(5) Uani 1 1 d .
H44 H 1.1319 0.4816 0.1349 0.172 Uiso 1 1 calc R
C45 C 1.1405(4) 0.5421(3) 0.12640(19) 0.126(4) Uani 1 1 d .
H45 H 1.1705 0.5381 0.1234 0.151 Uiso 1 1 calc R
C46 C 1.1222(3) 0.5834(3) 0.12323(14) 0.094(2) Uani 1 1 d .
H46 H 1.1395 0.6068 0.1182 0.113 Uiso 1 1 calc R
C47 C 1.12174(15) 0.74274(16) 0.03432(8) 0.0489(10) Uani 1 1 d .
C48 C 1.16565(18) 0.7498(2) 0.03776(12) 0.0736(17) Uani 1 1 d .
H48 H 1.1768 0.7478 0.0517 0.088 Uiso 1 1 calc R
C49 C 1.1934(2) 0.7598(3) 0.02147(15) 0.097(2) Uani 1 1 d .
H49 H 1.2234 0.7648 0.0242 0.116 Uiso 1 1 calc R
C50 C 1.1778(3) 0.7624(3) 0.00153(15) 0.108(3) Uani 1 1 d .
H50 H 1.1970 0.7693 -0.0097 0.130 Uiso 1 1 calc R
C8B C 1.0504(5) 0.5334(5) -0.0421(3) 0.087(4) Uiso 0.50 1 d P
C51 C 1.1345(3) 0.7552(3) -0.00271(11) 0.094(2) Uani 1 1 d .
H51 H 1.1240 0.7569 -0.0167 0.112 Uiso 1 1 calc R
C52 C 1.1063(2) 0.7454(2) 0.01378(9) 0.0715(16) Uani 1 1 d .
H52 H 1.0764 0.7406 0.0110 0.086 Uiso 1 1 calc R
C39B C 0.8606(6) 0.5750(6) -0.0400(3) 0.097(5) Uiso 0.50 1 d P
C40B C 0.8035(14) 0.6341(13) -0.0298(7) 0.214(15) Uiso 0.50 1 d P
C38B C 0.7994(11) 0.5617(12) -0.0155(6) 0.187(12) Uiso 0.50 1 d P

loop_
_atom_site_aniso_label
_atom_site_aniso_U_11
_atom_site_aniso_U_22
_atom_site_aniso_U_33
_atom_site_aniso_U_23
_atom_site_aniso_U_13
_atom_site_aniso_U_12
Ni1 0.0319(3) 0.0419(3) 0.0331(3) -0.0032(2) -0.00011(19) -0.00049(19)
P1 0.0307(5) 0.0442(5) 0.0352(5) 0.0012(4) 0.0011(4) 0.0016(4)
Na1 0.0527(10) 0.0492(10) 0.0427(10) -0.0052(8) -0.0010(8) -0.0025(8)
O1 0.0437(15) 0.0481(16) 0.0276(13) -0.0086(11) -0.0010(11) 0.0061(12)
C1 0.0359(19) 0.049(2) 0.039(2) -0.0065(17) 0.0020(16) -0.0019(17)
Ni2 0.0388(3) 0.0389(3) 0.0316(3) -0.0034(2) -0.0001(2) 0.0017(2)
P2 0.0389(5) 0.0362(5) 0.0324(5) -0.0035(4) -0.0032(4) -0.0001(4)
O2 0.0457(16) 0.0332(14) 0.0424(16) -0.0041(12) 0.0054(12) -0.0017(11)
C2 0.0364(19) 0.051(2) 0.035(2) -0.0028(17) 0.0008(16) 0.0008(17)
Ni3 0.0379(3) 0.0378(3) 0.0339(3) -0.0053(2) 0.0005(2) -0.0022(2)
O3 0.0413(15) 0.0402(15) 0.0414(16) -0.0040(12) 0.0017(12) -0.0078(12)
C53 0.264(18) 0.125(9) 0.176(13) -0.013(9) 0.075(12) -0.100(11)
C3 0.046(2) 0.062(3) 0.034(2) -0.0093(19) 0.0026(18) -0.004(2)
Ni4 0.0360(3) 0.0407(3) 0.0336(3) -0.0042(2) 0.00134(19) -0.0030(2)
O4 0.0340(14) 0.0522(17) 0.0309(14) -0.0062(12) -0.0003(11) -0.0050(12)
C4 0.054(3) 0.055(3) 0.041(2) -0.013(2) 0.0058(19) 0.004(2)
S1 0.0385(5) 0.0562(6) 0.0308(5) -0.0038(4) -0.0003(4) 0.0003(4)
O5 0.0348(13) 0.0391(14) 0.0328(14) -0.0028(11) 0.0009(10) -0.0010(11)
C5 0.052(2) 0.044(2) 0.048(3) -0.0084(19) 0.004(2) 0.0047(19)
S2 0.0473(6) 0.0441(5) 0.0384(5) -0.0060(4) 0.0013(4) 0.0086(4)
O6 0.0432(16) 0.0525(17) 0.0326(15) -0.0016(12) 0.0010(12) -0.0016(13)
C6 0.045(2) 0.047(2) 0.040(2) -0.0088(18) 0.0022(18) 0.0069(18)
O7 0.0526(18) 0.073(2) 0.0286(15) -0.0022(14) 0.0000(13) -0.0015(16)
C7 0.078(4) 0.064(3) 0.046(3) -0.023(2) 0.006(2) 0.006(3)
O8 0.0466(16) 0.0446(16) 0.0432(16) -0.0058(13) -0.0015(13) 0.0078(13)
S4 0.0347(5) 0.0628(7) 0.0433(6) -0.0084(5) 0.0009(4) -0.0079(5)
O9 0.0574(19) 0.056(2) 0.0505(19) -0.0080(15) 0.0042(15) 0.0205(16)
S3 0.0585(6) 0.0409(5) 0.0400(6) -0.0026(4) 0.0042(5) -0.0091(5)
O10 0.0572(18) 0.0417(15) 0.0356(15) -0.0044(12) 0.0045(13) -0.0084(13)
O19 0.0437(16) 0.0453(16) 0.0374(15) -0.0029(12) 0.0034(12) 0.0007(12)
O11 0.079(2) 0.0506(19) 0.054(2) 0.0042(16) 0.0082(18) -0.0106(17)
O18 0.0422(15) 0.0423(15) 0.0324(14) -0.0032(11) 0.0031(11) 0.0021(12)
C11 0.053(2) 0.039(2) 0.035(2) -0.0056(16) -0.0027(18) 0.0001(17)
O12 0.0369(15) 0.0567(18) 0.0451(17) -0.0094(14) 0.0026(12) -0.0024(13)
C12 0.061(3) 0.044(2) 0.037(2) -0.0005(18) 0.0028(19) 0.003(2)
O13 0.0330(16) 0.088(3) 0.059(2) -0.0134(19) -0.0003(14) -0.0120(16)
C13 0.075(3) 0.046(3) 0.052(3) -0.010(2) 0.012(2) 0.013(2)
O14 0.0287(13) 0.0460(16) 0.0440(16) 0.0037(12) -0.0013(11) 0.0004(11)
C14 0.099(4) 0.039(2) 0.052(3) -0.004(2) 0.011(3) 0.005(3)
O15 0.0385(15) 0.0464(16) 0.0452(17) 0.0035(13) 0.0035(12) 0.0026(12)
C15 0.084(4) 0.040(2) 0.054(3) 0.001(2) 0.010(3) -0.003(2)
O16 0.0416(15) 0.0498(17) 0.0315(14) -0.0027(12) -0.0015(12) -0.0022(12)
C16 0.064(3) 0.038(2) 0.041(2) -0.0025(18) 0.005(2) -0.0026(19)
O17 0.0387(15) 0.0538(17) 0.0362(15) -0.0067(13) -0.0018(12) -0.0036(12)
C17 0.222(7) 0.051(2) 0.146(5) 0.002(2) 0.041(5) 0.027(3)
C18 0.222(7) 0.051(2) 0.146(5) 0.002(2) 0.041(5) 0.027(3)
C19 0.222(7) 0.051(2) 0.146(5) 0.002(2) 0.041(5) 0.027(3)
O21 0.183(6) 0.161(6) 0.136(5) 0.036(5) -0.006(5) -0.098(5)
C20 0.222(7) 0.051(2) 0.146(5) 0.002(2) 0.041(5) 0.027(3)
C21 0.047(2) 0.047(2) 0.038(2) -0.0097(18) 0.0088(17) -0.0114(18)
C22 0.058(3) 0.045(2) 0.047(3) -0.0070(19) 0.004(2) -0.012(2)
C23 0.074(3) 0.053(3) 0.057(3) -0.001(2) 0.005(3) -0.023(3)
C24 0.067(3) 0.077(4) 0.052(3) -0.005(3) 0.000(2) -0.034(3)
C25 0.052(3) 0.067(3) 0.053(3) -0.003(2) 0.002(2) -0.026(2)
C26 0.047(2) 0.049(2) 0.045(2) -0.0121(19) 0.0037(19) -0.0137(19)
C27 0.169(6) 0.168(6) 0.192(7) 0.005(5) -0.018(5) -0.127(5)
C28 0.169(6) 0.168(6) 0.192(7) 0.005(5) -0.018(5) -0.127(5)
C29 0.169(6) 0.168(6) 0.192(7) 0.005(5) -0.018(5) -0.127(5)
C30 0.169(6) 0.168(6) 0.192(7) 0.005(5) -0.018(5) -0.127(5)
C31 0.0361(19) 0.046(2) 0.036(2) -0.0040(17) -0.0048(16) 0.0004(16)
C32 0.037(2) 0.054(2) 0.041(2) -0.0080(19) -0.0046(17) -0.0004(18)
C33 0.038(2) 0.058(3) 0.051(3) -0.013(2) -0.0056(19) -0.0031(19)
C34 0.045(2) 0.063(3) 0.044(2) -0.019(2) -0.0065(19) 0.003(2)
C35 0.047(2) 0.064(3) 0.038(2) -0.014(2) -0.0054(19) 0.004(2)
C36 0.0318(19) 0.053(2) 0.040(2) -0.0058(18) 0.0002(16) 0.0046(17)
C37 0.046(3) 0.097(4) 0.059(3) -0.030(3) -0.017(2) 0.002(3)
C41 0.071(3) 0.047(2) 0.042(2) -0.007(2) -0.010(2) 0.009(2)
C42 0.089(5) 0.055(3) 0.101(5) 0.009(3) -0.008(4) 0.002(3)
C43 0.168(10) 0.047(4) 0.162(10) 0.016(5) -0.035(8) 0.002(5)
C44 0.156(10) 0.066(5) 0.208(13) 0.008(7) -0.029(9) 0.057(6)
C45 0.112(7) 0.091(6) 0.174(11) 0.008(6) 0.009(7) 0.056(6)
C46 0.088(5) 0.088(5) 0.106(6) 0.000(4) 0.002(4) 0.030(4)
C47 0.041(2) 0.051(3) 0.054(3) 0.006(2) 0.0109(19) 0.0062(18)
C48 0.045(3) 0.090(4) 0.086(4) 0.011(4) 0.014(3) 0.000(3)
C49 0.059(4) 0.117(6) 0.114(6) 0.004(5) 0.036(4) -0.007(4)
C50 0.096(6) 0.138(8) 0.090(6) 0.019(5) 0.055(5) 0.009(5)
C51 0.104(6) 0.119(6) 0.058(4) 0.017(4) 0.038(4) 0.027(5)
C52 0.061(3) 0.100(5) 0.053(3) 0.006(3) 0.012(3) 0.016(3)

loop_
_atom_type_symbol
_atom_type_description
_atom_type_scat_dispersion_real
_atom_type_scat_dispersion_imag
_atom_type_scat_source
C C 0.0033 0.0016 'International Tables Vol C Tables 4.2.6.8 and 6.1.1.4'
H H 0.0000 0.0000 'International Tables Vol C Tables 4.2.6.8 and 6.1.1.4'
N N 0.0061 0.0033 'International Tables Vol C Tables 4.2.6.8 and 6.1.1.4'
O O 0.0106 0.0060 'International Tables Vol C Tables 4.2.6.8 and 6.1.1.4'
P P 0.1023 0.0942 'International Tables Vol C Tables 4.2.6.8 and 6.1.1.4'
S S 0.1246 0.1234 'International Tables Vol C Tables 4.2.6.8 and 6.1.1.4'
Ni Ni 0.3393 1.1124 'International Tables Vol C Tables 4.2.6.8 and 6.1.1.4'
Na Na 0.0362 0.0249 'International Tables Vol C Tables 4.2.6.8 and 6.1.1.4'

loop_
_geom_angle_atom_site_label_1
_geom_angle_atom_site_label_2
_geom_angle_atom_site_label_3
_geom_angle
_geom_angle_site_symmetry_1
_geom_angle_site_symmetry_3
O4 Ni1 O14 166.43(12) . .
O4 Ni1 O6 90.09(12) . .
O14 Ni1 O6 89.55(12) . .
O4 Ni1 O14 92.06(12) . 3_765
O14 Ni1 O14 74.43(12) . 3_765
O6 Ni1 O14 93.74(12) . 3_765
O4 Ni1 O1 89.33(12) . .
O14 Ni1 O1 104.21(12) . .
O6 Ni1 O1 87.35(12) . .
O14 Ni1 O1 178.23(12) 3_765 .
O4 Ni1 O5 84.05(11) . .
O14 Ni1 O5 99.55(11) . .
O6 Ni1 O5 164.26(12) . .
O14 Ni1 O5 101.04(11) 3_765 .
O1 Ni1 O5 78.01(11) . .
O15 P1 O19 109.60(18) . 3_765
O15 P1 O14 111.29(17) . .
O19 P1 O14 110.46(18) 3_765 .
O15 P1 C47 108.9(2) . .
O19 P1 C47 109.0(2) 3_765 .
O14 P1 C47 107.5(2) . .
O15 P1 Na1 60.50(13) . 20_756
O19 P1 Na1 49.85(12) 3_765 20_756
O14 P1 Na1 135.65(13) . 20_756
C47 P1 Na1 116.44(17) . 20_756
O21 Na1 O16 103.1(3) . 26_575
O21 Na1 O17 151.0(3) . .
O16 Na1 O17 97.36(13) 26_575 .
O21 Na1 O19 107.1(2) . 20_756
O16 Na1 O19 104.74(13) 26_575 20_756
O17 Na1 O19 86.88(12) . 20_756
O21 Na1 O10 88.4(2) . .
O16 Na1 O10 98.91(13) 26_575 .
O17 Na1 O10 68.17(11) . .
O19 Na1 O10 147.58(14) 20_756 .
O21 Na1 O15 71.6(3) . 26_575
O16 Na1 O15 68.84(11) 26_575 26_575
O17 Na1 O15 135.96(13) . 26_575
O19 Na1 O15 59.20(11) 20_756 26_575
O10 Na1 O15 152.47(13) . 26_575
O21 Na1 P1 86.9(2) . 26_575
O16 Na1 P1 89.02(9) 26_575 26_575
O17 Na1 P1 113.99(10) . 26_575
O19 Na1 P1 29.62(8) 20_756 26_575
O10 Na1 P1 171.53(11) . 26_575
O15 Na1 P1 29.88(7) 26_575 26_575
O21 Na1 Ni3 126.3(2) . .
O16 Na1 Ni3 81.32(9) 26_575 .
O17 Na1 Ni3 37.46(8) . .
O19 Na1 Ni3 123.67(10) 20_756 .
O10 Na1 Ni3 39.02(7) . .
O15 Na1 Ni3 148.77(10) 26_575 .
P1 Na1 Ni3 146.72(7) 26_575 .
O21 Na1 P2 111.5(3) . 26_575
O16 Na1 P2 20.67(8) 26_575 26_575
O17 Na1 P2 82.14(10) . 26_575
O19 Na1 P2 117.68(10) 20_756 26_575
O10 Na1 P2 80.30(9) . 26_575
O15 Na1 P2 89.51(9) 26_575 26_575
P1 Na1 P2 107.99(6) 26_575 26_575
Ni3 Na1 P2 60.92(4) . 26_575
O21 Na1 Ni2 87.2(3) . 26_575
O16 Na1 Ni2 33.62(8) 26_575 26_575
O17 Na1 Ni2 120.50(10) . 26_575
O19 Na1 Ni2 81.65(9) 20_756 26_575
O10 Na1 Ni2 128.41(10) . 26_575
O15 Na1 Ni2 35.21(7) 26_575 26_575
P1 Na1 Ni2 58.36(4) 26_575 26_575
Ni3 Na1 Ni2 114.50(6) . 26_575
P2 Na1 Ni2 54.30(3) 26_575 26_575
C1 O1 Ni2 128.0(3) . .
C1 O1 Ni1 134.0(3) . .
Ni2 O1 Ni1 94.15(11) . .
O1 C1 C2 121.8(4) . .
O1 C1 C6 124.7(4) . .
C2 C1 C6 113.5(4) . .
O15 Ni2 O16 87.81(13) . .
O15 Ni2 O1 88.22(13) . .
O16 Ni2 O1 171.39(13) . .
O15 Ni2 O8 83.17(13) . .
O16 Ni2 O8 92.95(12) . .
O1 Ni2 O8 94.16(12) . .
O15 Ni2 O2 169.37(12) . .
O16 Ni2 O2 94.96(12) . .
O1 Ni2 O2 90.33(12) . .
O8 Ni2 O2 86.43(12) . .
O15 Ni2 O5 107.35(11) . .
O16 Ni2 O5 94.97(11) . .
O1 Ni2 O5 78.94(11) . .
O8 Ni2 O5 167.04(12) . .
O2 Ni2 O5 82.68(11) . .
O15 Ni2 Na1 48.70(10) . 20_756
O16 Ni2 Na1 39.12(9) . 20_756
O1 Ni2 Na1 136.39(10) . 20_756
O8 Ni2 Na1 87.73(10) . 20_756
O2 Ni2 Na1 133.23(9) . 20_756
O5 Ni2 Na1 104.86(8) . 20_756
O16 P2 O17 111.76(17) . .
O16 P2 O18 110.07(17) . 20_756
O17 P2 O18 110.79(17) . 20_756
O16 P2 C41 107.9(2) . .
O17 P2 C41 110.1(2) . .
O18 P2 C41 105.9(2) 20_756 .
O16 P2 Na1 32.53(12) . 20_756
O17 P2 Na1 132.47(13) . 20_756
O18 P2 Na1 78.30(12) 20_756 20_756
C41 P2 Na1 111.6(2) . 20_756
C11 O2 Ni3 130.5(3) . .
C11 O2 Ni2 134.1(3) . .
Ni3 O2 Ni2 95.35(12) . .
C3 C2 C1 122.6(4) . .
C3 C2 S1 115.7(3) . .
C1 C2 S1 121.8(3) . .
O2 Ni3 O17 93.99(13) . .
O2 Ni3 O18 162.73(12) . .
O17 Ni3 O18 98.54(12) . .
O2 Ni3 O10 93.00(12) . .
O17 Ni3 O10 84.66(13) . .
O18 Ni3 O10 99.92(12) . .
O2 Ni3 O3 88.02(12) . .
O17 Ni3 O3 171.97(12) . .
O18 Ni3 O3 81.22(12) . .
O10 Ni3 O3 87.47(12) . .
O2 Ni3 O5 84.56(11) . .
O17 Ni3 O5 101.57(12) . .
O18 Ni3 O5 81.34(11) . .
O10 Ni3 O5 173.43(11) . .
O3 Ni3 O5 86.35(11) . .
O2 Ni3 Ni4 113.86(9) . .
O17 Ni3 Ni4 136.58(10) . .
O18 Ni3 Ni4 49.14(8) . .
O10 Ni3 Ni4 123.91(10) . .
O3 Ni3 Ni4 48.29(9) . .
O5 Ni3 Ni4 52.36(7) . .
O2 Ni3 Na1 119.91(10) . .
O17 Ni3 Na1 44.97(9) . .
O18 Ni3 Na1 77.31(9) . .
O10 Ni3 Na1 51.08(9) . .
O3 Ni3 Na1 127.69(9) . .
O5 Ni3 Na1 135.24(8) . .
Ni4 Ni3 Na1 126.04(4) . .
C21 O3 Ni4 129.5(3) . .
C21 O3 Ni3 130.6(3) . .
Ni4 O3 Ni3 82.75(11) . .
C4 C3 C2 122.6(4) . .
O19 Ni4 O4 97.56(12) . .
O19 Ni4 O12 86.27(13) . .
O4 Ni4 O12 90.77(12) . .
O19 Ni4 O3 173.34(12) . .
O4 Ni4 O3 87.79(12) . .
O12 Ni4 O3 89.71(13) . .
O19 Ni4 O18 94.99(12) . .
O4 Ni4 O18 159.20(12) . .
O12 Ni4 O18 106.58(12) . .
O3 Ni4 O18 81.06(12) . .
O19 Ni4 O5 98.65(12) . .
O4 Ni4 O5 81.82(11) . .
O12 Ni4 O5 171.57(12) . .
O3 Ni4 O5 85.99(11) . .
O18 Ni4 O5 79.94(11) . .
O19 Ni4 Ni3 131.26(9) . .
O4 Ni4 Ni3 111.65(9) . .
O12 Ni4 Ni3 129.35(10) . .
O3 Ni4 Ni3 48.96(8) . .
O18 Ni4 Ni3 48.26(8) . .
O5 Ni4 Ni3 51.26(7) . .
C31 O4 Ni1 132.9(3) . .
C31 O4 Ni4 131.2(3) . .
Ni1 O4 Ni4 95.90(12) . .
C10A C10B C7 64.2(16) . .
C10A C10B C8A 110.7(19) . .
C7 C10B C8A 53.2(8) . .
C5 C4 C3 116.5(4) . .
C5 C4 C7 121.2(5) . .
C3 C4 C7 122.3(5) . .
O7 S1 O6 115.4(2) . .
O7 S1 C2 107.1(2) . .
O6 S1 C2 109.9(2) . .
O7 S1 C36 107.3(2) . .
O6 S1 C36 109.11(19) . .
C2 S1 C36 107.8(2) . .
Ni1 O5 Ni2 89.43(10) . .
Ni1 O5 Ni3 146.12(14) . .
Ni2 O5 Ni3 87.69(10) . .
Ni1 O5 Ni4 87.28(10) . .
Ni2 O5 Ni4 145.26(14) . .
Ni3 O5 Ni4 76.37(9) . .
C4 C5 C6 122.5(4) . .
O9 S2 O8 115.7(2) . .
O9 S2 C12 107.3(2) . .
O8 S2 C12 108.7(2) . .
O9 S2 C6 107.0(2) . .
O8 S2 C6 109.0(2) . .
C12 S2 C6 108.9(2) . .
S1 O6 Ni1 119.77(18) . .
C5 C6 C1 122.3(4) . .
C5 C6 S2 113.7(3) . .
C1 C6 S2 123.9(3) . .
C8B C7 C10A 130.2(12) . .
C8B C7 C4 114.6(8) . .
C10A C7 C4 114.4(10) . .
C8B C7 C9A 45.4(9) . .
C10A C7 C9A 122.8(13) . .
C4 C7 C9A 108.1(9) . .
C8B C7 C9B 109.7(9) . .
C10A C7 C9B 61.9(11) . .
C4 C7 C9B 108.1(6) . .
C9A C7 C9B 69.9(9) . .
C8B C7 C8A 47.8(10) . .
C10A C7 C8A 108.0(13) . .
C4 C7 C8A 107.4(9) . .
C9A C7 C8A 93.2(11) . .
C9B C7 C8A 143.9(10) . .
C8B C7 C10B 114.8(9) . .
C10A C7 C10B 39.9(10) . .
C4 C7 C10B 107.2(7) . .
C9A C7 C10B 144.6(10) . .
C9B C7 C10B 101.6(8) . .
C8A C7 C10B 73.6(10) . .
S2 O8 Ni2 118.57(19) . .
C8B C8A C7 60.3(13) . .
C8B C8A C10B 107.4(17) . .
C7 C8A C10B 53.3(9) . .
O13 S4 O12 116.2(2) . .
O13 S4 C26 108.2(2) . .
O12 S4 C26 107.1(2) . .
O13 S4 C32 107.7(2) . .
O12 S4 C32 110.3(2) . .
C26 S4 C32 107.0(2) . .
C8B C9A C7 62.6(13) . .
C8B C9A C9B 111.5(17) . .
C7 C9A C9B 55.2(8) . .
O11 S3 O10 115.4(2) . .
O11 S3 C22 107.6(2) . .
O10 S3 C22 107.5(2) . .
O11 S3 C16 108.3(2) . .
O10 S3 C16 109.3(2) . .
C22 S3 C16 108.5(2) . .
S3 O10 Ni3 118.70(18) . .
S3 O10 Na1 149.89(19) . .
Ni3 O10 Na1 89.89(11) . .
P1 O19 Ni4 124.68(18) 3_765 .
P1 O19 Na1 100.53(16) 3_765 26_575
Ni4 O19 Na1 134.78(15) . 26_575
C10B C10A C7 75.9(18) . .
C10B C10A C9B 137(2) . .
C7 C10A C9B 61.7(11) . .
P2 O18 Ni3 143.27(19) 26_575 .
P2 O18 Ni4 132.93(18) 26_575 .
Ni3 O18 Ni4 82.60(11) . .
O2 C11 C12 122.6(4) . .
O2 C11 C16 123.7(4) . .
C12 C11 C16 113.6(4) . .
S4 O12 Ni4 119.43(19) . .
C13 C12 C11 122.9(5) . .
C13 C12 S2 115.8(4) . .
C11 C12 S2 121.2(4) . .
C12 C13 C14 122.1(5) . .
P1 O14 Ni1 126.57(18) . .
P1 O14 Ni1 125.07(18) . 3_765
Ni1 O14 Ni1 105.38(12) . 3_765
C15 C14 C13 116.1(5) . .
C15 C14 C17 121.6(7) . .
C13 C14 C17 122.3(7) . .
P1 O15 Ni2 129.58(18) . .
P1 O15 Na1 89.62(15) . 20_756
Ni2 O15 Na1 96.09(13) . 20_756
C14 C15 C16 123.3(5) . .
P2 O16 Ni2 125.94(18) . .
P2 O16 Na1 126.80(17) . 20_756
Ni2 O16 Na1 107.26(14) . 20_756
C15 C16 C11 121.5(5) . .
C15 C16 S3 113.7(4) . .
C11 C16 S3 124.7(3) . .
P2 O17 Ni3 125.29(18) . .
P2 O17 Na1 132.90(18) . .
Ni3 O17 Na1 97.57(13) . .
C20 C17 C18 109.9(10) . .
C20 C17 C14 113.6(9) . .
C18 C17 C14 110.5(8) . .
C20 C17 C19 112.1(10) . .
C18 C17 C19 103.6(9) . .
C14 C17 C19 106.7(9) . .
C10A C9B C7 56.4(10) . .
C10A C9B C9A 105.2(13) . .
C7 C9B C9A 54.9(8) . .
C53 O21 Na1 143.0(9) . .
O3 C21 C22 124.2(4) . .
O3 C21 C26 122.0(4) . .
C22 C21 C26 113.9(4) . .
C23 C22 C21 123.1(5) . .
C23 C22 S3 117.0(4) . .
C21 C22 S3 119.8(3) . .
C24 C23 C22 121.8(5) . .
C23 C24 C25 116.9(5) . .
C23 C24 C27 121.4(8) . .
C25 C24 C27 121.6(8) . .
C24 C25 C26 122.0(5) . .
C25 C26 C21 122.2(5) . .
C25 C26 S4 116.1(4) . .
C21 C26 S4 121.6(3) . .
C28 C27 C30 114.5(12) . .
C28 C27 C24 116.5(11) . .
C30 C27 C24 112.5(10) . .
C28 C27 C29 105.1(12) . .
C30 C27 C29 98.2(13) . .
C24 C27 C29 107.9(11) . .
O4 C31 C36 122.9(4) . .
O4 C31 C32 122.8(4) . .
C36 C31 C32 114.2(4) . .
C33 C32 C31 121.7(4) . .
C33 C32 S4 114.1(3) . .
C31 C32 S4 124.2(3) . .
C34 C33 C32 123.0(4) . .
C33 C34 C35 116.2(4) . .
C33 C34 C37 123.1(5) . .
C35 C34 C37 120.7(5) . .
C36 C35 C34 121.8(4) . .
C35 C36 C31 122.9(4) . .
C35 C36 S1 114.1(3) . .
C31 C36 S1 123.1(3) . .
C40B C37 C39B 126.7(19) . .
C40B C37 C38A 61.1(17) . .
C39B C37 C38A 126.1(10) . .
C40B C37 C34 107.0(17) . .
C39B C37 C34 112.7(8) . .
C38A C37 C34 113.2(6) . .
C40B C37 C39A 142.7(17) . .
C39B C37 C39A 27.0(7) . .
C38A C37 C39A 109.4(7) . .
C34 C37 C39A 109.5(6) . .
C40B C37 C40A 48.5(16) . .
C39B C37 C40A 85.7(10) . .
C38A C37 C40A 105.5(7) . .
C34 C37 C40A 107.6(6) . .
C39A C37 C40A 111.6(7) . .
C40B C37 C38B 100(2) . .
C39B C37 C38B 102.6(15) . .
C38A C37 C38B 38.6(12) . .
C34 C37 C38B 105.1(13) . .
C39A C37 C38B 77.9(13) . .
C40A C37 C38B 139.8(13) . .
C38B C38A C40B 139(3) . .
C38B C38A C37 81(2) . .
C40B C38A C37 58.0(17) . .
C39B C39A C37 71(2) . .
C39B C39A C38B 122(2) . .
C37 C39A C38B 54.6(11) . .
C40B C40A C37 58.8(19) . .
C42 C41 C46 117.8(6) . .
C42 C41 P2 124.7(5) . .
C46 C41 P2 117.4(5) . .
C41 C42 C43 122.1(8) . .
C44 C43 C42 117.9(9) . .
C45 C44 C43 120.8(8) . .
C44 C45 C46 122.9(10) . .
C45 C46 C41 118.6(9) . .
C48 C47 C52 118.1(5) . .
C48 C47 P1 121.6(4) . .
C52 C47 P1 120.3(4) . .
C49 C48 C47 121.4(7) . .
C50 C49 C48 119.6(7) . .
C49 C50 C51 121.1(7) . .
C9A C8B C8A 144(2) . .
C9A C8B C7 72.0(14) . .
C8A C8B C7 71.9(14) . .
C50 C51 C52 119.4(7) . .
C47 C52 C51 120.4(6) . .
C39A C39B C37 82(2) . .
C40A C40B C37 73(2) . .
C40A C40B C38A 127(3) . .
C37 C40B C38A 60.9(17) . .
C38A C38B C37 60.3(19) . .
C38A C38B C39A 101(3) . .
C37 C38B C39A 47.5(10) . .

loop_
_geom_bond_atom_site_label_1
_geom_bond_atom_site_label_2
_geom_bond_distance
_geom_bond_site_symmetry_2
Ni1 O4 2.022(3) .
Ni1 O14 2.027(3) .
Ni1 O6 2.046(3) .
Ni1 O14 2.081(3) 3_765
Ni1 O1 2.115(3) .
Ni1 O5 2.138(3) .
P1 O15 1.507(3) .
P1 O19 1.521(3) 3_765
P1 O14 1.528(3) .
P1 C47 1.793(5) .
P1 Na1 3.025(2) 20_756
Na1 O21 2.293(7) .
Na1 O16 2.302(4) 26_575
Na1 O17 2.333(4) .
Na1 O19 2.351(3) 20_756
Na1 O10 2.546(3) .
Na1 O15 2.633(4) 26_575
Na1 P1 3.025(2) 26_575
Na1 Ni3 3.2722(19) .
Na1 P2 3.428(2) 26_575
Na1 Ni2 3.4845(19) 26_575
O1 C1 1.298(5) .
O1 Ni2 2.030(3) .
C1 C2 1.429(6) .
C1 C6 1.432(6) .
Ni2 O15 2.021(3) .
Ni2 O16 2.020(3) .
Ni2 O8 2.053(3) .
Ni2 O2 2.089(3) .
Ni2 O5 2.176(3) .
Ni2 Na1 3.485(2) 20_756
P2 O16 1.512(3) .
P2 O17 1.519(3) .
P2 O18 1.528(3) 20_756
P2 C41 1.784(5) .
P2 Na1 3.428(2) 20_756
O2 C11 1.295(5) .
O2 Ni3 1.998(3) .
C2 C3 1.391(6) .
C2 S1 1.766(5) .
Ni3 O17 2.008(3) .
Ni3 O18 2.050(3) .
Ni3 O10 2.060(3) .
Ni3 O3 2.071(3) .
Ni3 O5 2.186(3) .
Ni3 Ni4 2.7241(8) .
O3 C21 1.301(5) .
O3 Ni4 2.050(3) .
C53 O21 1.353(14) .
C3 C4 1.390(7) .
Ni4 O19 1.962(3) .
Ni4 O4 2.029(3) .
Ni4 O12 2.035(3) .
Ni4 O18 2.078(3) .
Ni4 O5 2.220(3) .
O4 C31 1.309(5) .
C10B C10A 1.07(3) .
C10B C7 1.618(16) .
C10B C8A 1.94(3) .
C4 C5 1.378(7) .
C4 C7 1.542(6) .
S1 O7 1.435(3) .
S1 O6 1.462(3) .
S1 C36 1.774(4) .
C5 C6 1.403(6) .
S2 O9 1.434(3) .
S2 O8 1.454(3) .
S2 C12 1.767(5) .
S2 C6 1.780(5) .
C7 C8B 1.476(17) .
C7 C10A 1.50(3) .
C7 C9A 1.58(2) .
C7 C9B 1.587(15) .
C7 C8A 1.62(2) .
C8A C8B 1.26(2) .
S4 O13 1.430(3) .
S4 O12 1.454(3) .
S4 C26 1.751(5) .
S4 C32 1.764(5) .
C9A C8B 1.18(2) .
C9A C9B 1.81(2) .
S3 O11 1.432(4) .
S3 O10 1.464(3) .
S3 C22 1.762(5) .
S3 C16 1.764(5) .
O19 P1 1.521(3) 3_765
O19 Na1 2.351(3) 26_575
C10A C9B 1.59(3) .
O18 P2 1.528(3) 26_575
C11 C12 1.420(6) .
C11 C16 1.433(6) .
C12 C13 1.389(7) .
C13 C14 1.393(8) .
O14 Ni1 2.081(3) 3_765
C14 C15 1.374(8) .
C14 C17 1.515(9) .
O15 Na1 2.633(4) 20_756
C15 C16 1.398(6) .
O16 Na1 2.302(4) 20_756
C17 C20 1.463(15) .
C17 C18 1.505(15) .
C17 C19 1.610(18) .
C21 C22 1.400(7) .
C21 C26 1.429(7) .
C22 C23 1.395(7) .
C23 C24 1.376(8) .
C24 C25 1.384(9) .
C24 C27 1.517(10) .
C25 C26 1.391(6) .
C27 C28 1.42(2) .
C27 C30 1.437(18) .
C27 C29 1.53(2) .
C31 C36 1.418(6) .
C31 C32 1.421(6) .
C32 C33 1.401(6) .
C33 C34 1.376(7) .
C34 C35 1.401(7) .
C34 C37 1.540(6) .
C35 C36 1.388(6) .
C37 C40B 1.45(4) .
C37 C39B 1.47(2) .
C37 C38A 1.496(13) .
C37 C39A 1.539(12) .
C37 C40A 1.620(15) .
C37 C38B 1.70(4) .
C38A C38B 1.07(3) .
C38A C40B 1.50(4) .
C39A C39B 0.705(19) .
C39A C38B 2.04(4) .
C40A C40B 1.27(4) .
C41 C42 1.363(9) .
C41 C46 1.414(10) .
C42 C43 1.421(10) .
C43 C44 1.387(16) .
C44 C45 1.305(16) .
C45 C46 1.406(11) .
C47 C48 1.387(8) .
C47 C52 1.392(8) .
C48 C49 1.378(9) .
C49 C50 1.358(13) .
C50 C51 1.377(13) .
C51 C52 1.394(8) .

loop_
_platon_squeeze_void_nr
_platon_squeeze_void_average_x
_platon_squeeze_void_average_y
_platon_squeeze_void_average_z
_platon_squeeze_void_volume
_platon_squeeze_void_count_electrons
1 0.097 0.042 0.188 8120.5 495.3
2 0.581 -0.052 0.180 8120.6 498.0
3 0.815 0.065 0.125 82.4 7.2
4 0.315 0.065 0.375 82.4 6.7
5 0.185 0.065 0.625 83.3 6.9
6 0.685 0.065 0.875 83.3 6.9
7 0.500 0.250 0.125 44.3 13.8
8 0.000 0.250 0.375 44.3 14.3
9 0.500 0.250 0.625 44.4 14.1
10 1.000 0.250 0.875 44.4 14.2
11 0.185 0.435 0.125 84.2 6.9
12 0.685 0.435 0.375 84.3 6.8
13 0.815 0.435 0.625 83.3 6.7
14 0.315 0.435 0.875 83.4 6.6
15 0.685 0.565 0.125 83.3 6.9
16 0.185 0.565 0.375 83.3 6.9
17 0.315 0.565 0.625 82.4 7.2
18 0.815 0.565 0.875 82.4 6.7
19 1.000 0.750 0.125 44.4 14.1
20 0.500 0.750 0.375 44.4 14.2
21 0.000 0.750 0.625 44.3 13.8
22 0.500 0.750 0.875 44.3 14.3
23 0.315 0.935 0.125 83.3 6.7
24 0.815 0.935 0.375 83.4 6.6
25 0.685 0.935 0.625 84.2 6.9
26 0.185 0.935 0.875 84.3 6.8
